data_2006171
loop_
_publ_author_name
'Shimizu, Toshio'
'Iwata, Kazuko'
'Kondo, Mitsuru'
'Kitagawa, Susumu'
'Kamigata, Nobumasa'

_publ_section_title
;
 <i>meso</i>-3,3'-Bi(1,2,4-trithiacyclohex-5-enyl)
;
_journal_issue 6
_journal_name_full 'Acta Crystallographica Section C'
_journal_page_first 748
_journal_page_last 749
_journal_paper_doi 10.1107/S0108270197002230
_journal_volume 53
_journal_year 1997
_chemical_formula_moiety 'C6 H6 S6'
_chemical_formula_sum 'C6 H6 S6'
_chemical_formula_weight 270.47
_chemical_melting_point 128.0(5)
_chemical_name_common meso-3,3'-bi(1,2,4-trithiacyclohex-5-enyl)
_space_group_IT_number 14
_symmetry_cell_setting monoclinic
_symmetry_space_group_name_Hall '-P 2ybc'
_symmetry_space_group_name_H-M 'P 1 21/c 1'
_cell_angle_alpha 90
_cell_angle_beta 103.190(10)
_cell_angle_gamma 90
_cell_formula_units_Z 2
_cell_length_a 8.111(2)
_cell_length_b 6.1460(10)
_cell_length_c 10.2420(10)
_cell_measurement_reflns_used 25
_cell_measurement_temperature 293
_cell_measurement_theta_max 19.9
_cell_measurement_theta_min 19.7
_cell_volume 497.10(16)
_computing_cell_refinement 'Rigaku/AFC Diffractometer Control'
_computing_data_collection 'Rigaku/AFC Diffractometer Control'
_computing_data_reduction TEXSAN
_computing_publication_material TEXSAN
_computing_structure_refinement TEXSAN
_computing_structure_solution 'SHELXS86 (Shelsrick, 1986)'
_diffrn_ambient_temperature 293.2
_diffrn_measurement_device 'Rigaku AFC7R'
_diffrn_measurement_method \w2\q
_diffrn_radiation_monochromator graphite
_diffrn_radiation_source 'Rigaku rotating anode'
_diffrn_radiation_type MoK\a
_diffrn_radiation_wavelength 0.7107
_diffrn_reflns_av_R_equivalents 0.0123
_diffrn_reflns_av_sigmaI/netI 0.014
_diffrn_reflns_limit_h_max 10
_diffrn_reflns_limit_h_min 0
_diffrn_reflns_limit_k_max 8
_diffrn_reflns_limit_k_min 0
_diffrn_reflns_limit_l_max 12
_diffrn_reflns_limit_l_min -13
_diffrn_reflns_reduction_process 'Lp corrections applied'
_diffrn_reflns_theta_max 27.55
_diffrn_reflns_theta_min 2.04
_diffrn_standards_decay_% 0.29
_diffrn_standards_interval_count 150
_diffrn_standards_number 3
_exptl_absorpt_coefficient_mu 1.313
_exptl_absorpt_correction_T_max 0.674
_exptl_absorpt_correction_T_min 0.572
_exptl_absorpt_correction_type '\y scans (North, Phillips & Mathews, 1968)'
_exptl_crystal_colour yellow
_exptl_crystal_density_diffrn 1.807
_exptl_crystal_density_method 'not measured'
_exptl_crystal_description prism
_exptl_crystal_F_000 276
_exptl_crystal_size_max 0.40
_exptl_crystal_size_mid 0.30
_exptl_crystal_size_min 0.30
_refine_diff_density_max 0.26
_refine_diff_density_min -0.36
_refine_ls_extinction_method none
_refine_ls_goodness_of_fit_obs 3.901
_refine_ls_hydrogen_treatment refall
_refine_ls_matrix_type full
_refine_ls_number_constraints 0
_refine_ls_number_parameters 67
_refine_ls_number_reflns 1073
_refine_ls_number_restraints 0
_refine_ls_R_factor_obs .0286
_refine_ls_shift/esd_max <0.001
_refine_ls_shift/esd_mean 0.0000
_refine_ls_structure_factor_coef F
_refine_ls_weighting_details 'w = 1/[\s^2^(Fo) + 0.00002|Fo|^2^]'
_refine_ls_weighting_scheme calc
_refine_ls_wR_factor_obs .0345
_reflns_number_observed 1073
_reflns_number_total 1257
_reflns_observed_criterion >3\s(I)
_cod_data_source_file ab1429.cif
_cod_data_source_block I
_cod_depositor_comments
;
The following automatic conversions were performed:

'_chemical_melting_point' value '127.5-128.5' was changed to
'128.0(5)' - the average value was taken and precision was estimated.

Automatic conversion script
Id: cif_fix_values 1646 2011-03-28 12:23:43Z adriana 

The following automatic conversions were performed:

'_chemical_melting_point' value '127.5-128.5' was changed to
'128.0(5)' - the average value was taken and precision was estimated.

Automatic conversion script
Id: cif_fix_values 1715 2011-07-08 13:25:40Z adriana 

The following automatic conversions were performed:

'_refine_ls_weighting_scheme' value 'w = 1/[\s^2^(Fo) +
0.00002|Fo|^2^]' was changed to 'calc'. New tag
'_refine_ls_weighting_details' was created. The value of the new tag
was set to 'w = 1/[\s^2^(Fo) + 0.00002|Fo|^2^]'.

Automatic conversion script
Id: cif_fix_values 3143 2015-03-26 13:38:13Z robertas 
;
_cod_original_cell_volume 497.10(10)
_cod_original_sg_symbol_H-M 'P 21/c'
_cod_database_code 2006171

loop_
_symmetry_equiv_pos_as_xyz
'   +x,   +y,   +z'
'   -x,1/2+y,1/2-z'
'   -x,   -y,   -z'
'   +x,1/2-y,1/2+z'

loop_
_atom_site_aniso_label
_atom_site_aniso_U_11
_atom_site_aniso_U_22
_atom_site_aniso_U_33
_atom_site_aniso_U_12
_atom_site_aniso_U_13
_atom_site_aniso_U_23
S1 .0366(3) .0581(3) .0288(2) .0060(2) .0066(2) .0001(2)
S2 .0451(3) .0390(3) .0568(3) .0074(2) .0121(3) -.0088(2)
S3 .0343(3) .0383(3) .0466(3) -.0020(2) .0019(2) -.0095(2)
C1 .0299(9) .0290(9) .0314(9) .0038(7) .0045(7) .0036(7)
C2 .0390(10) .0500(10) .0380(10) .0142(10) .0082(9) .0054(10)
C3 .0289(9) .0570(10) .0347(10) .0034(9) .0000(8) .0003(9)

loop_
_atom_site_label
_atom_site_fract_x
_atom_site_fract_y
_atom_site_fract_z
_atom_site_U_iso_or_equiv
_atom_site_thermal_displace_type
_atom_site_calc_flag
_atom_site_calc_attached_atom
_atom_site_refinement_flags
_atom_site_occupancy
S1 .13736(6) -.09228(9) .34238(5) .04130(10) Uani d . . 1.00
S2 .21887(7) -.37128(9) .44480(6) .0469(2) Uani d . . 1.00
S3 .24948(6) .13342(8) .60734(5) .04090(10) Uani d . . 1.00
C1 .0696(2) .0570(3) .4742(2) .0305(4) Uani d . . 1.00
C2 .3869(3) -.2711(4) .5672(2) .0427(6) Uani d . . 1.00
C3 .3933(2) -.0785(4) .6243(2) .0413(5) Uani d . . 1.00
H1 .033(3) .198(4) .437(2) .049(6) Uiso calc . . 1.00
H2 .481(3) -.365(3) .588(2) .048(6) Uiso calc . . 1.00
H3 .492(3) -.035(4) .682(2) .056(7) Uiso calc . . 1.00

loop_
_atom_type_symbol
_atom_type_scat_dispersion_real
_atom_type_scat_dispersion_imag
_atom_type_scat_source
C 0.003 0.002
;International Tables for Crystallography
(1992, Vol. C, Tables 4.2.6.8 and 6.1.1.1)
;
H 0.000 0.000
;International Tables for Crystallography
(1992, Vol. C, Table 6.1.1.2)
;
S 0.125 0.123
;International Tables for Crystallography
(1992, Vol. C, Tables 4.2.6.8 and 6.1.1.1)
;

loop_
_diffrn_reflns_number
1340

loop_
_geom_angle_atom_site_label_1
_geom_angle_atom_site_label_2
_geom_angle_atom_site_label_3
_geom_angle_site_symmetry_1
_geom_angle_site_symmetry_3
_geom_angle
_geom_angle_publ_flag
S2 S1 C1 . . 99.18(6) yes
S1 S2 C2 . . 100.48(8) yes
C1 S3 C3 . . 106.75(9) yes
S1 C1 S3 . . 111.13(9) yes
S1 C1 C1 . 3_556 113.5(2) yes
S1 C1 H1 . . 106.0(10) no
S3 C1 C1 . 3_556 113.0(2) yes
S3 C1 H1 . . 100.0(10) no
C1 C1 H1 3_556 . 111.0(10) no
S2 C2 C3 . . 125.7(2) yes
S2 C2 H2 . . 114.0(10) no
C3 C2 H2 . . 120.0(10) no
S3 C3 C2 . . 132.5(2) yes
S3 C3 H3 . . 108.0(10) no
C2 C3 H3 . . 119.0(10) no

loop_
_geom_bond_atom_site_label_1
_geom_bond_atom_site_label_2
_geom_bond_site_symmetry_1
_geom_bond_site_symmetry_2
_geom_bond_distance
_geom_bond_publ_flag
S1 S2 . . 2.0398(8) yes
S1 C1 . . 1.818(2) yes
S2 C2 . . 1.741(2) yes
S3 C1 . . 1.817(2) yes
S3 C3 . . 1.731(2) yes
C1 C1 . 3_556 1.521(4) yes
C2 C3 . . 1.316(3) yes

loop_
_geom_contact_atom_site_label_1
_geom_contact_atom_site_label_2
_geom_contact_distance
_geom_contact_site_symmetry_2
_geom_contact_publ_flag
S2 S3 3.4511(8) 1_545 no
C3 C3 3.524(4) 3_656 no
